data_2013377
loop_
_publ_author_name
'Cario, Laurent'
'Kabbour, Houria'
'Guillot-Deudon, Catherine'
'Meerschaut, Alain'

_publ_section_title
;
 A mixed-valent niobium oxysulfide, La~2~Nb~3~S~2~O~8~
;
_journal_issue 6
_journal_name_full 'Acta Crystallographica Section C'
_journal_page_first i55
_journal_page_last i56
_journal_paper_doi 10.1107/S0108270103009570
_journal_volume 59
_journal_year 2003
_chemical_formula_iupac 'La2 Nb3 S2 O8'
_chemical_formula_moiety 'La2 Nb3 O8 S2'
_chemical_formula_sum 'La2 Nb3 O8 S2'
_chemical_formula_weight 748.67
_chemical_name_systematic
;
  ?
;
_space_group_IT_number 58
_symmetry_cell_setting orthorhombic
_symmetry_space_group_name_Hall '-P 2 2n'
_symmetry_space_group_name_H-M 'P n n m'
_atom_sites_solution_secondary difmap
_cell_angle_alpha 90.00
_cell_angle_beta 90.00
_cell_angle_gamma 90.00
_cell_formula_units_Z 4
_cell_length_a 9.8698(2)
_cell_length_b 11.7941(3)
_cell_length_c 7.66860(10)
_cell_measurement_reflns_used 12094
_cell_measurement_temperature 293(2)
_cell_measurement_theta_max 34.972
_cell_measurement_theta_min 2.910
_cell_volume 892.67(3)
_computing_cell_refinement 'HKL Scalepack (Otwinowski & Minor 1997)'
_computing_data_collection 'Collect (Nonius BV, 1997--2000)'
_computing_data_reduction 'HKL Denzo and Scalepack (Otwinowski & Minor 1997)'
_computing_molecular_graphics 'Diamond (Brandenburg, 2001)'
_computing_publication_material 'SHELXTL (Bruker, 1998)'
_computing_structure_refinement 'SHELXL97 (Sheldrick, 1997)'
_computing_structure_solution 'not used (isotypic)'
_diffrn_ambient_temperature 293(2)
_diffrn_detector_area_resol_mean 9
_diffrn_measured_fraction_theta_full 0.998
_diffrn_measured_fraction_theta_max 0.998
_diffrn_measurement_device '95mm CCD camera on \k-goniostat'
_diffrn_measurement_device_type 'Nonius KappaCCD'
_diffrn_measurement_method CCD
_diffrn_radiation_monochromator 'horizonally mounted graphite crystal'
_diffrn_radiation_source 'fine-focus sealed tube'
_diffrn_radiation_type MoK\a
_diffrn_radiation_wavelength 0.71073
_diffrn_reflns_av_R_equivalents 0.0636
_diffrn_reflns_av_sigmaI/netI 0.0316
_diffrn_reflns_limit_h_max 15
_diffrn_reflns_limit_h_min -15
_diffrn_reflns_limit_k_max 19
_diffrn_reflns_limit_k_min -18
_diffrn_reflns_limit_l_max 12
_diffrn_reflns_limit_l_min -12
_diffrn_reflns_number 20315
_diffrn_reflns_theta_full 34.95
_diffrn_reflns_theta_max 34.95
_diffrn_reflns_theta_min 3.17
_exptl_absorpt_coefficient_mu 13.584
_exptl_absorpt_correction_T_max 0.747
_exptl_absorpt_correction_T_min 0.511
_exptl_absorpt_correction_type gaussian
_exptl_absorpt_process_details '(Jana2000; Petricek and Dusek, 2000)'
_exptl_crystal_colour black
_exptl_crystal_density_diffrn 5.571
_exptl_crystal_density_method 'not measured'
_exptl_crystal_description needle
_exptl_crystal_F_000 1332
_exptl_crystal_size_max 0.070
_exptl_crystal_size_mid 0.033
_exptl_crystal_size_min 0.028
_refine_diff_density_max 1.375
_refine_diff_density_min -1.382
_refine_ls_extinction_coef 0.00085(8)
_refine_ls_extinction_expression Fc^*^=kFc[1+0.001xFc^2^\l^3^/sin(2\q)]^-1/4^
_refine_ls_extinction_method SHELXL97
_refine_ls_goodness_of_fit_ref 1.077
_refine_ls_matrix_type full
_refine_ls_number_parameters 81
_refine_ls_number_reflns 2070
_refine_ls_number_restraints 0
_refine_ls_restrained_S_all 1.077
_refine_ls_R_factor_all 0.0323
_refine_ls_R_factor_gt 0.0247
_refine_ls_shift/su_max 0.001
_refine_ls_shift/su_mean 0.000
_refine_ls_structure_factor_coef Fsqd
_refine_ls_weighting_details 'calc w=1/[\s^2^(Fo^2^)+(0.0145P)^2^+3.1635P] where P=(Fo^2^+2Fc^2^)/3'
_refine_ls_weighting_scheme calc
_refine_ls_wR_factor_gt 0.0500
_refine_ls_wR_factor_ref 0.0522
_reflns_number_gt 1811
_reflns_number_total 2070
_reflns_threshold_expression I>2\s(I)
_cod_data_source_file sq1017.cif
_cod_data_source_block I
_cod_depositor_comments
;
The following automatic conversions were performed:

'_exptl_absorpt_correction_type' value 'Gaussian' changed to
'gaussian' according to
/home/saulius/struct/CIF-dictionaries/cif_core.dic dictionary named
'cif_core.dic' version 2.4.1 from 2010-06-29.

Automatic conversion script
Id: cif_fix_values 1715 2011-07-08 13:25:40Z adriana 
;
_cod_original_cell_volume 892.7(2)
_cod_database_code 2013377
_cod_database_fobs_code 2013377

loop_
_symmetry_equiv_pos_as_xyz
'x, y, z'
'-x, -y, z'
'-x+1/2, y+1/2, -z+1/2'
'x+1/2, -y+1/2, -z+1/2'
'-x, -y, -z'
'x, y, -z'
'x-1/2, -y-1/2, z-1/2'
'-x-1/2, y-1/2, z-1/2'

loop_
_atom_site_label
_atom_site_fract_x
_atom_site_fract_y
_atom_site_fract_z
_atom_site_U_iso_or_equiv
_atom_site_adp_type
_atom_site_calc_flag
_atom_site_refinement_flags
_atom_site_occupancy
_atom_site_disorder_assembly
_atom_site_disorder_group
_atom_site_type_symbol
La1 0.20706(2) 0.33944(2) 0.0000 0.00785(6) Uani d S 1 . . La
La2 0.22535(2) 0.34680(2) -0.5000 0.00781(6) Uani d S 1 . . La
Nb1 0.0000 0.0000 0.2804(2) 0.01026(19) Uani d SP 0.951(7) . . Nb
Nb11 0.0000 0.0000 0.222(4) 0.01026(19) Uani d SP 0.049(7) . . Nb
Nb2 0.13612(2) 0.58326(2) -0.25019(3) 0.00590(7) Uani d . 1 . . Nb
S1 0.01977(11) 0.13626(10) 0.0000 0.01103(19) Uani d S 1 . . S
S2 0.51757(11) 0.34708(9) 0.0000 0.01086(19) Uani d S 1 . . S
O1 0.2864(2) 0.2231(2) -0.2507(3) 0.0098(4) Uani d . 1 . . O
O2 0.1348(3) 0.5537(3) 0.0000 0.0096(5) Uani d S 1 . . O
O3 0.3026(2) 0.4744(2) 0.2377(3) 0.0081(4) Uani d . 1 . . O
O4 -0.0552(2) 0.6044(2) -0.2551(2) 0.0084(4) Uani d . 1 . . O
O5 0.1487(3) 0.5510(3) -0.5000 0.0088(5) Uani d S 1 . . O

loop_
_atom_site_aniso_label
_atom_site_aniso_U_11
_atom_site_aniso_U_22
_atom_site_aniso_U_33
_atom_site_aniso_U_12
_atom_site_aniso_U_13
_atom_site_aniso_U_23
La1 0.00918(10) 0.00841(11) 0.00597(11) 0.00073(8) 0.000 0.000
La2 0.00894(10) 0.00833(11) 0.00615(11) 0.00096(8) 0.000 0.000
Nb1 0.00571(16) 0.01073(19) 0.0143(6) 0.00048(13) 0.000 0.000
Nb11 0.00571(16) 0.01073(19) 0.0143(6) 0.00048(13) 0.000 0.000
Nb2 0.00596(11) 0.00642(12) 0.00531(13) -0.00045(8) -0.00005(8) -0.00007(8)
S1 0.0086(4) 0.0118(5) 0.0128(5) -0.0016(3) 0.000 0.000
S2 0.0090(4) 0.0111(5) 0.0125(5) 0.0015(3) 0.000 0.000
O1 0.0112(10) 0.0081(10) 0.0102(10) 0.0029(7) -0.0002(7) -0.0002(7)
O2 0.0111(13) 0.0120(14) 0.0056(13) 0.0005(11) 0.000 0.000
O3 0.0066(9) 0.0094(10) 0.0082(10) 0.0008(7) -0.0001(7) 0.0002(7)
O4 0.0061(8) 0.0107(10) 0.0083(10) 0.0001(7) 0.0003(7) 0.0001(7)
O5 0.0116(13) 0.0094(13) 0.0055(13) -0.0009(11) 0.000 0.000

loop_
_atom_type_symbol
_atom_type_description
_atom_type_scat_dispersion_real
_atom_type_scat_dispersion_imag
_atom_type_scat_source
O O 0.0106 0.0060 'International Tables Vol C Tables 4.2.6.8 and 6.1.1.4'
S S 0.1246 0.1234 'International Tables Vol C Tables 4.2.6.8 and 6.1.1.4'
Nb Nb -2.0727 0.6215 'International Tables Vol C Tables 4.2.6.8 and 6.1.1.4'
La La -0.2871 2.4523 'International Tables Vol C Tables 4.2.6.8 and 6.1.1.4'

loop_
_geom_angle_atom_site_label_1
_geom_angle_atom_site_label_2
_geom_angle_atom_site_label_3
_geom_angle_site_symmetry_1
_geom_angle_site_symmetry_3
_geom_angle
O1 La1 O1 . 6 101.19(10)
O1 La1 O4 . 2_565 74.68(7)
O1 La1 O4 6 2_565 156.96(8)
O1 La1 O4 . 5_565 156.96(8)
O1 La1 O4 6 5_565 74.68(7)
O4 La1 O4 2_565 5_565 100.07(9)
O1 La1 O3 . . 139.98(7)
O1 La1 O3 6 . 71.42(8)
O4 La1 O3 2_565 . 126.31(7)
O4 La1 O3 5_565 . 61.08(7)
O1 La1 O3 . 6 71.42(8)
O1 La1 O3 6 6 139.98(7)
O4 La1 O3 2_565 6 61.08(7)
O4 La1 O3 5_565 6 126.31(7)
O3 La1 O3 . 6 89.14(9)
O1 La1 O2 . . 128.03(5)
O1 La1 O2 6 . 128.03(5)
O4 La1 O2 2_565 . 65.83(6)
O4 La1 O2 5_565 . 65.83(6)
O3 La1 O2 . . 60.58(6)
O3 La1 O2 6 . 60.58(6)
O1 La1 S1 . . 75.86(6)
O1 La1 S1 6 . 75.86(6)
O4 La1 S1 2_565 . 81.18(5)
O4 La1 S1 5_565 . 81.18(5)
O3 La1 S1 . . 135.00(5)
O3 La1 S1 6 . 135.00(5)
O2 La1 S1 . . 126.58(7)
O1 La1 S2 . . 72.64(5)
O1 La1 S2 6 . 72.64(5)
O4 La1 S2 2_565 . 125.42(5)
O4 La1 S2 5_565 . 125.42(5)
O3 La1 S2 . . 67.60(5)
O3 La1 S2 6 . 67.60(5)
O2 La1 S2 . . 104.08(7)
S1 La1 S2 . . 129.33(3)
O1 La1 Nb2 . 6 158.79(5)
O1 La1 Nb2 6 6 95.26(5)
O4 La1 Nb2 2_565 6 95.09(5)
O4 La1 Nb2 5_565 6 41.83(5)
O3 La1 Nb2 . 6 35.97(5)
O3 La1 Nb2 6 6 87.37(5)
O2 La1 Nb2 . 6 33.013(8)
S1 La1 Nb2 . 6 121.62(2)
S2 La1 Nb2 . 6 100.046(19)
O1 La1 Nb2 . . 95.26(5)
O1 La1 Nb2 6 . 158.79(5)
O4 La1 Nb2 2_565 . 41.83(5)
O4 La1 Nb2 5_565 . 95.09(5)
O3 La1 Nb2 . . 87.37(5)
O3 La1 Nb2 6 . 35.97(5)
O2 La1 Nb2 . . 33.012(8)
S1 La1 Nb2 . . 121.62(2)
S2 La1 Nb2 . . 100.047(19)
Nb2 La1 Nb2 6 . 65.908(16)
O1 La1 La2 . . 39.29(5)
O1 La1 La2 6 . 140.29(5)
O4 La1 La2 2_565 . 41.95(5)
O4 La1 La2 5_565 . 141.92(5)
O3 La1 La2 . . 132.06(5)
O3 La1 La2 6 . 42.97(5)
O2 La1 La2 . . 89.484(6)
S1 La1 La2 . . 92.672(5)
S2 La1 La2 . . 87.270(5)
Nb2 La1 La2 6 . 122.284(10)
Nb2 La1 La2 . . 56.473(8)
O1 La2 O1 . 6_554 100.91(10)
O1 La2 O5 . . 129.36(5)
O1 La2 O5 6_554 . 129.37(5)
O1 La2 O4 . 5_564 148.15(7)
O1 La2 O4 6_554 5_564 74.25(7)
O5 La2 O4 . 5_564 65.97(7)
O1 La2 O4 . 2_565 74.25(7)
O1 La2 O4 6_554 2_565 148.15(7)
O5 La2 O4 . 2_565 65.97(7)
O4 La2 O4 5_564 2_565 93.22(9)
O1 La2 O3 . 6 71.08(8)
O1 La2 O3 6_554 6 149.04(7)
O5 La2 O3 . 6 62.63(6)
O4 La2 O3 5_564 6 128.17(7)
O4 La2 O3 2_565 6 60.29(7)
O1 La2 O3 . 1_554 149.04(7)
O1 La2 O3 6_554 1_554 71.08(8)
O5 La2 O3 . 1_554 62.63(6)
O4 La2 O3 5_564 1_554 60.29(7)
O4 La2 O3 2_565 1_554 128.17(7)
O3 La2 O3 6 1_554 100.03(9)
O1 La2 S1 . 7_665 78.33(5)
O1 La2 S1 6_554 7_665 78.33(5)
O5 La2 S1 . 7_665 103.51(7)
O4 La2 S1 5_564 7_665 129.28(5)
O4 La2 S1 2_565 7_665 129.28(5)
O3 La2 S1 6 7_665 70.78(5)
O3 La2 S1 1_554 7_665 70.78(5)
O1 La2 S2 . 7_565 73.99(6)
O1 La2 S2 6_554 7_565 73.99(6)
O5 La2 S2 . 7_565 120.68(7)
O4 La2 S2 5_564 7_565 74.45(5)
O4 La2 S2 2_565 7_565 74.45(5)
O3 La2 S2 6 7_565 128.36(5)
O3 La2 S2 1_554 7_565 128.36(5)
S1 La2 S2 7_665 7_565 135.82(3)
O1 La2 Nb2 . 6_554 162.40(5)
O1 La2 Nb2 6_554 6_554 96.21(5)
O5 La2 Nb2 . 6_554 33.227(8)
O4 La2 Nb2 5_564 6_554 42.31(5)
O4 La2 Nb2 2_565 6_554 93.26(5)
O3 La2 Nb2 6 6_554 92.05(5)
O3 La2 Nb2 1_554 6_554 36.50(5)
S1 La2 Nb2 7_665 6_554 101.34(2)
S2 La2 Nb2 7_565 6_554 115.19(2)
O1 La2 Nb2 . . 96.21(5)
O1 La2 Nb2 6_554 . 162.40(5)
O5 La2 Nb2 . . 33.227(7)
O4 La2 Nb2 5_564 . 93.26(5)
O4 La2 Nb2 2_565 . 42.31(5)
O3 La2 Nb2 6 . 36.50(5)
O3 La2 Nb2 1_554 . 92.05(5)
S1 La2 Nb2 7_665 . 101.34(2)
S2 La2 Nb2 7_565 . 115.19(2)
Nb2 La2 Nb2 6_554 . 66.454(15)
O1 La2 Nb11 . 7_665 75.7(3)
O1 La2 Nb11 6_554 7_665 117.8(3)
O5 La2 Nb11 . 7_665 75.64(8)
O4 La2 Nb11 5_564 7_665 134.9(3)
O4 La2 Nb11 2_565 7_665 91.9(3)
O3 La2 Nb11 6 7_665 31.7(3)
O3 La2 Nb11 1_554 7_665 81.9(4)
S1 La2 Nb11 7_665 7_665 39.7(2)
S2 La2 Nb11 7_565 7_665 149.1(3)
Nb2 La2 Nb11 6_554 7_665 92.7(2)
Nb2 La2 Nb11 . 7_665 62.61(17)
O3 Nb1 O3 3_545 4_455 171.94(15)
O3 Nb1 S2 3_545 7_566 95.17(8)
O3 Nb1 S2 4_455 7_566 90.32(8)
O3 Nb1 S2 3_545 3_545 90.32(8)
O3 Nb1 S2 4_455 3_545 95.17(8)
S2 Nb1 S2 7_566 3_545 94.20(7)
O3 Nb1 S1 3_545 5 85.65(8)
O3 Nb1 S1 4_455 5 87.91(8)
S2 Nb1 S1 7_566 5 169.83(6)
S2 Nb1 S1 3_545 5 95.94(3)
O3 Nb1 S1 3_545 . 87.91(8)
O3 Nb1 S1 4_455 . 85.65(8)
S2 Nb1 S1 7_566 . 95.94(3)
S2 Nb1 S1 3_545 . 169.83(6)
S1 Nb1 S1 5 . 73.94(6)
O3 Nb11 O3 3_545 4_455 162.1(16)
O3 Nb11 S1 3_545 5 95.2(5)
O3 Nb11 S1 4_455 5 97.8(5)
O3 Nb11 S1 3_545 . 97.8(5)
O3 Nb11 S1 4_455 . 95.2(5)
S1 Nb11 S1 5 . 87.2(10)
O3 Nb11 S2 3_545 7_566 85.3(7)
O3 Nb11 S2 4_455 7_566 81.0(6)
S1 Nb11 S2 5 7_566 176.6(8)
S1 Nb11 S2 . 7_566 96.09(11)
O3 Nb11 S2 3_545 3_545 81.0(6)
O3 Nb11 S2 4_455 3_545 85.3(7)
S1 Nb11 S2 5 3_545 96.09(11)
S1 Nb11 S2 . 3_545 176.6(8)
S2 Nb11 S2 7_566 3_545 80.7(8)
O3 Nb11 La2 3_545 3_544 43.8(4)
O3 Nb11 La2 4_455 3_544 150.0(8)
S1 Nb11 La2 5 3_544 52.4(3)
S1 Nb11 La2 . 3_544 86.6(6)
S2 Nb11 La2 7_566 3_544 128.6(3)
S2 Nb11 La2 3_545 3_544 94.69(9)
O3 Nb11 La2 3_545 7_566 150.0(8)
O3 Nb11 La2 4_455 7_566 43.8(4)
S1 Nb11 La2 5 7_566 86.6(6)
S1 Nb11 La2 . 7_566 52.4(3)
S2 Nb11 La2 7_566 7_566 94.69(9)
S2 Nb11 La2 3_545 7_566 128.6(3)
La2 Nb11 La2 3_544 7_566 124.9(8)
O1 Nb2 O4 3_554 . 107.34(10)
O1 Nb2 O2 3_554 . 99.29(12)
O4 Nb2 O2 . . 92.06(11)
O1 Nb2 O5 3_554 . 98.83(11)
O4 Nb2 O5 . . 93.96(11)
O2 Nb2 O5 . . 158.23(15)
O1 Nb2 O3 3_554 6 103.11(10)
O4 Nb2 O3 . 6 149.51(9)
O2 Nb2 O3 . 6 81.38(11)
O5 Nb2 O3 . 6 82.85(10)
O1 Nb2 O4 3_554 2_565 174.94(9)
O4 Nb2 O4 . 2_565 77.66(10)
O2 Nb2 O4 . 2_565 81.08(11)
O5 Nb2 O4 . 2_565 79.82(10)
O3 Nb2 O4 6 2_565 71.92(8)
O1 Nb2 Nb2 3_554 2_565 151.03(7)
O4 Nb2 Nb2 . 2_565 43.70(7)
O2 Nb2 Nb2 . 2_565 83.62(9)
O5 Nb2 Nb2 . 2_565 86.36(9)
O3 Nb2 Nb2 6 2_565 105.82(6)
O4 Nb2 Nb2 2_565 2_565 34.00(5)
O1 Nb2 La2 3_554 . 128.31(7)
O4 Nb2 La2 . . 110.09(7)
O2 Nb2 La2 . . 113.45(10)
O5 Nb2 La2 . . 44.98(9)
O3 Nb2 La2 6 . 48.42(6)
O4 Nb2 La2 2_565 . 47.67(5)
Nb2 Nb2 La2 2_565 . 74.495(13)
O1 Nb2 La1 3_554 . 130.85(7)
O4 Nb2 La1 . . 108.31(7)
O2 Nb2 La1 . . 47.18(10)
O5 Nb2 La1 . . 111.19(9)
O3 Nb2 La1 6 . 46.95(6)
O4 Nb2 La1 2_565 . 46.31(5)
Nb2 Nb2 La1 2_565 . 71.289(13)
La2 Nb2 La1 . . 66.279(13)
Nb11 S1 Nb11 5 . 92.8(10)
Nb11 S1 Nb1 5 . 99.4(5)
Nb11 S1 Nb1 . . 6.6(5)
Nb11 S1 Nb1 5 5 6.6(5)
Nb11 S1 Nb1 . 5 99.4(5)
Nb1 S1 Nb1 . 5 106.06(6)
Nb11 S1 La2 5 7_566 87.94(3)
Nb11 S1 La2 . 7_566 87.94(3)
Nb1 S1 La2 . 7_566 88.20(3)
Nb1 S1 La2 5 7_566 88.20(3)
Nb11 S1 La1 5 . 126.3(4)
Nb11 S1 La1 . . 126.3(4)
Nb1 S1 La1 . . 121.13(3)
Nb1 S1 La1 5 . 121.13(3)
La2 S1 La1 7_566 . 123.71(4)
Nb1 S2 Nb1 3 7_665 85.80(7)
Nb1 S2 Nb11 3 3 6.8(3)
Nb1 S2 Nb11 7_665 3 92.6(4)
Nb1 S2 Nb11 3 7_665 92.6(4)
Nb1 S2 Nb11 7_665 7_665 6.8(3)
Nb11 S2 Nb11 3 7_665 99.3(8)
Nb1 S2 La1 3 . 87.21(3)
Nb1 S2 La1 7_665 . 87.21(3)
Nb11 S2 La1 3 . 87.54(3)
Nb11 S2 La1 7_665 . 87.54(3)
Nb1 S2 La2 3 7_666 126.13(4)
Nb1 S2 La2 7_665 7_666 126.13(4)
Nb11 S2 La2 3 7_666 121.4(3)
Nb11 S2 La2 7_665 7_666 121.4(3)
La1 S2 La2 . 7_666 130.20(4)
Nb2 O1 La2 3_544 . 129.73(10)
Nb2 O1 La1 3_544 . 129.01(10)
La2 O1 La1 . . 101.24(8)
Nb2 O2 Nb2 . 6 159.36(19)
Nb2 O2 La1 . . 99.81(10)
Nb2 O2 La1 6 . 99.81(10)
Nb1 O3 Nb11 3 3 13.0(8)
Nb1 O3 Nb2 3 6 133.26(12)
Nb11 O3 Nb2 3 6 131.9(2)
Nb1 O3 La1 3 . 113.72(10)
Nb11 O3 La1 3 . 123.8(6)
Nb2 O3 La1 6 . 97.09(8)
Nb1 O3 La2 3 1_556 115.32(10)
Nb11 O3 La2 3 1_556 104.5(7)
Nb2 O3 La2 6 1_556 95.08(8)
La1 O3 La2 . 1_556 94.64(7)
Nb2 O4 Nb2 . 2_565 102.30(10)
Nb2 O4 La1 . 5_565 126.96(9)
Nb2 O4 La1 2_565 5_565 91.86(7)
Nb2 O4 La2 . 5_564 133.44(9)
Nb2 O4 La2 2_565 5_564 90.01(7)
La1 O4 La2 5_565 5_564 96.74(7)
Nb2 O5 Nb2 6_554 . 156.41(18)
Nb2 O5 La2 6_554 . 101.79(9)
Nb2 O5 La2 . . 101.79(9)

loop_
_geom_bond_atom_site_label_1
_geom_bond_atom_site_label_2
_geom_bond_site_symmetry_2
_geom_bond_distance
_geom_bond_publ_flag
La1 O1 . 2.488(2) ?
La1 O1 6 2.488(2) ?
La1 O4 2_565 2.552(2) ?
La1 O4 5_565 2.552(2) ?
La1 O3 . 2.597(2) ?
La1 O3 6 2.597(2) ?
La1 O2 . 2.625(3) ?
La1 S1 . 3.0265(12) ?
La1 S2 . 3.0659(11) ?
La1 Nb2 6 3.5271(7) ?
La1 Nb2 . 3.5271(7) ?
La2 O1 . 2.479(2) ?
La2 O1 6_554 2.479(2) ?
La2 O5 . 2.524(3) ?
La2 O4 5_564 2.585(2) ?
La2 O4 2_565 2.585(2) ?
La2 O3 6 2.626(2) ?
La2 O3 1_554 2.626(2) ?
La2 S1 7_665 2.9127(11) ?
La2 S2 7_565 3.0716(12) ?
La2 Nb2 6_554 3.4960(6) ?
La2 Nb2 . 3.4961(6) ?
La2 Nb11 7_665 3.675(13) ?
Nb1 O3 3_545 1.976(2) ?
Nb1 O3 4_455 1.976(2) ?
Nb1 S2 7_566 2.4734(15) ?
Nb1 S2 3_545 2.4734(15) ?
Nb1 S1 5 2.6917(16) ?
Nb1 S1 . 2.6918(16) ?
Nb11 O3 3_545 1.996(5) ?
Nb11 O3 4_455 1.996(5) ?
Nb11 S1 5 2.35(2) ?
Nb11 S1 . 2.35(2) ?
Nb11 S2 7_566 2.80(2) ?
Nb11 S2 3_545 2.80(2) ?
Nb11 La2 3_544 3.675(13) ?
Nb11 La2 7_566 3.675(13) ?
Nb2 O1 3_554 1.818(2) ?
Nb2 O4 . 1.905(2) ?
Nb2 O2 . 1.9501(6) ?
Nb2 O5 . 1.9570(7) ?
Nb2 O3 6 2.088(2) ?
Nb2 O4 2_565 2.353(2) ?
Nb2 Nb2 2_565 3.3282(6) ?
S1 Nb11 5 2.35(2) ?
S1 Nb1 5 2.6918(16) ?
S1 La2 7_566 2.9127(11) ?
S2 Nb1 3 2.4734(15) ?
S2 Nb1 7_665 2.4734(15) ?
S2 Nb11 3 2.80(2) ?
S2 Nb11 7_665 2.80(2) ?
S2 La2 7_666 3.0716(12) ?
O1 Nb2 3_544 1.818(2) ?
O2 Nb2 6 1.9502(6) ?
O3 Nb1 3 1.976(2) ?
O3 Nb11 3 1.996(5) ?
O3 Nb2 6 2.088(2) ?
O3 La2 1_556 2.626(2) ?
O4 Nb2 2_565 2.353(2) ?
O4 La1 5_565 2.552(2) ?
O4 La2 5_564 2.585(2) ?
O5 Nb2 6_554 1.9570(7) ?
